data_7033827
loop_
_publ_author_name
'Essehli, R.'
'Belharouak, I.'
'Ben Yahia, H.'
'Chamoun, R.'
'Orayech, B.'
'El Bali, B.'
'Bouziane, K.'
'Zhou, X. L.'
'Zhou, Z.'

_publ_section_title
;
 \a-Na2Ni2Fe(PO4)3: a dual positive/negative electrode material for sodium
 ion batteries.
;
_journal_issue 10
_journal_name_full 'Dalton transactions (Cambridge, England : 2003)'
_journal_page_first 4526
_journal_page_last 4532
_journal_paper_doi 10.1039/c5dt00021a
_journal_volume 44
_journal_year 2015
_chemical_formula_moiety 'Fe1 Na2 Ni2 O12 P3'
_chemical_formula_sum 'Fe Na2 Ni2 O12 P3'
_chemical_formula_weight 504.1
_chemical_name_systematic ' ?'
_space_group_IT_number 74
_symmetry_cell_setting orthorhombic
_symmetry_Int_Tables_number 74
_symmetry_space_group_name_Hall '-I 2b 2'
_symmetry_space_group_name_H-M 'I m m a'
_cell_angle_alpha 90
_cell_angle_beta 90
_cell_angle_gamma 90
_cell_formula_units_Z 4
_cell_length_a 10.42821(12)
_cell_length_b 13.19862(15)
_cell_length_c 6.47634(8)
_cell_measurement_temperature 293
_cell_volume 891.390(18)
_diffrn_ambient_temperature 293
_diffrn_radiation_probe x-ray
_diffrn_radiation_wavelength 1.5418
_exptl_absorpt_coefficient_mu 24.72
_exptl_crystal_density_diffrn 3.7564
_exptl_crystal_F_000 980
_pd_char_colour yellow
_pd_instr_location ' ?'
_pd_meas_2theta_range_inc 0.01
_pd_meas_2theta_range_max 99.990
_pd_meas_2theta_range_min 10.000
_pd_meas_number_of_points 9000
_pd_proc_2theta_range_inc 0.01
_pd_proc_2theta_range_max 99.99
_pd_proc_2theta_range_min 10
_pd_proc_ls_background_function '15 Legendre polynoms'
_pd_proc_ls_pref_orient_corr none
_pd_proc_ls_profile_function Pseudo-Voigt
_pd_proc_ls_prof_R_factor 0.0184
_pd_proc_ls_prof_wR_expected 0.0203
_pd_proc_ls_prof_wR_factor 0.0234
_refine_diff_density_max 1.10
_refine_diff_density_min -1.77
_refine_ls_goodness_of_fit_all 1.15
_refine_ls_number_constraints 9
_refine_ls_number_parameters 42
_refine_ls_number_restraints 0
_refine_ls_R_factor_all 0.0675
_refine_ls_R_factor_gt 0.0556
_refine_ls_shift/su_max 0.0383
_refine_ls_shift/su_mean 0.0022
_refine_ls_weighting_scheme sigma
_refine_ls_wR_factor_all 0.0447
_refine_ls_wR_factor_gt 0.0436
_cod_data_source_file c5dt00021a2.cif
_cod_data_source_block I
_cod_depositor_comments
;
The following automatic conversions were performed:

'_diffrn_radiation_probe' value 'X-ray' changed to 'x-ray' according
to
/usr/data/users/saulius/crontab/automatic-downloads/rss-feeds/RSC/lib/dictionaries/cif_core.dic
dictionary named 'cif_core.dic' version 2.4.2 from 2011-04-26.

Automatic conversion script
Id: cif_fix_values 3008 2015-01-20 13:52:24Z robertas 

 Adding full bibliography for 7033827.cif.
;
_cod_original_formula_sum 'Fe1 Na2 Ni2 O12 P3'
_cod_database_code 7033827

loop_
_space_group_symop_id
_space_group_symop_operation_xyz
1 x,y,z
2 -x,-y+1/2,z
3 -x,y+1/2,-z
4 x,-y,-z
5 -x,-y,-z
6 x,y+1/2,-z
7 x,-y+1/2,z
8 -x,y,z
9 x+1/2,y+1/2,z+1/2
10 -x+1/2,-y,z+1/2
11 -x+1/2,y,-z+1/2
12 x+1/2,-y+1/2,-z+1/2
13 -x+1/2,-y+1/2,-z+1/2
14 x+1/2,y,-z+1/2
15 x+1/2,-y,z+1/2
16 -x+1/2,y+1/2,z+1/2

loop_
_atom_site_label
_atom_site_type_symbol
_atom_site_fract_x
_atom_site_fract_y
_atom_site_fract_z
_atom_site_adp_type
_atom_site_U_iso_or_equiv
_atom_site_site_symmetry_multiplicity
_atom_site_occupancy
_atom_site_calc_flag
Na1 Na 0 0.75 0.6119(14) Uiso 0.094(3) 4 1 d
Na2 Na 0 0.5 0.5 Uiso 0.094(3) 4 1 d
Ni1 Ni 0.25 0.63617(17) 0.25 Uiso 0.0035(6) 8 0.75 d
Fe1 Fe 0.25 0.63617(17) 0.25 Uiso 0.0035(6) 8 0.25 d
Ni2 Ni 0.5 0.5 0.5 Uiso 0.0035(6) 4 0.5 d
Fe2 Fe 0.5 0.5 0.5 Uiso 0.0035(6) 4 0.5 d
P1 P 0.25 0.4288(3) 0.25 Uiso 0.0070(12) 8 1 d
P2 P 0 0.75 0.0831(8) Uiso 0.0070(12) 4 1 d
O1 O 0.2881(4) 0.3660(4) 0.0661(6) Uiso 0.0018(11) 16 1 d
O2 O 0.1403(4) 0.5066(3) 0.2117(8) Uiso 0.0018(11) 16 1 d
O3 O 0 0.6538(6) 0.9525(10) Uiso 0.0018(11) 8 1 d
O4 O 0.1202(6) 0.75 0.2280(13) Uiso 0.0018(11) 8 1 d

loop_
_atom_type_symbol
_atom_type_scat_dispersion_real
_atom_type_scat_dispersion_imag
_atom_type_scat_source
Fe -1.1336 3.1974 'International Tables Vol C tables 4.2.6.8 and 6.1.1.1'
Na 0.1353 0.1239 'International Tables Vol C tables 4.2.6.8 and 6.1.1.1'
Ni -3.0029 0.5091 'International Tables Vol C tables 4.2.6.8 and 6.1.1.1'
O 0.0492 0.0322 'International Tables Vol C tables 4.2.6.8 and 6.1.1.1'
P 0.2955 0.4335 'International Tables Vol C tables 4.2.6.8 and 6.1.1.1'

loop_
_geom_angle_atom_site_label_1
_geom_angle_atom_site_label_2
_geom_angle_atom_site_label_3
_geom_angle_site_symmetry_1
_geom_angle_site_symmetry_3
_geom_angle
O1 P1 O1 . 11_555 113.1(3)
O1 P1 O2 . . 115.6(2)
O1 P1 O2 . 11_555 107.2(2)
O1 P1 O2 11_555 . 107.2(2)
O1 P1 O2 11_555 11_555 115.6(2)
O2 P1 O2 . 11_555 97.5(3)
O3 P2 O3 1_554 2_564 112.7(5)
O3 P2 O4 1_554 . 109.42(19)
O3 P2 O4 1_554 2_565 109.42(19)
O3 P2 O4 2_564 . 109.42(19)
O3 P2 O4 2_564 2_565 109.42(19)
O4 P2 O4 . 2_565 106.3(5)

loop_
_geom_bond_atom_site_label_1
_geom_bond_atom_site_label_2
_geom_bond_site_symmetry_2
_geom_bond_distance
Na1 O1 9_455 2.705(4)
Na1 O1 10_565 2.705(4)
Na1 O1 15_465 2.705(4)
Na1 O1 16_555 2.705(4)
Na1 O3 . 2.545(10)
Na1 O3 2_565 2.545(10)
Na1 O4 . 2.784(11)
Na1 O4 2_565 2.784(11)
Na2 O1 10_565 2.863(4)
Na2 O1 11_555 2.863(4)
Na2 O1 14_455 2.863(4)
Na2 O1 15_465 2.863(4)
Na2 O2 . 2.374(5)
Na2 O2 4_566 2.374(5)
Na2 O2 5_566 2.374(5)
Na2 O2 8_555 2.374(5)
Ni1 Fe1 . 0
Ni1 P1 . 2.736(4)
Ni1 O1 10_565 2.086(4)
Ni1 O1 4_565 2.086(4)
Ni1 O2 . 2.072(5)
Ni1 O2 11_555 2.072(5)
Ni1 O4 . 2.027(5)
Ni1 O4 11_555 2.027(5)
Fe1 P1 . 2.736(4)
Fe1 O1 10_565 2.086(4)
Fe1 O1 4_565 2.086(4)
Fe1 O2 . 2.072(5)
Fe1 O2 11_555 2.072(5)
Fe1 O4 . 2.027(5)
Fe1 O4 11_555 2.027(5)
Ni2 Fe2 . 0
Ni2 O2 10_565 2.007(5)
Ni2 O2 11_555 2.007(5)
Ni2 O2 14_555 2.007(5)
Ni2 O2 15_565 2.007(5)
Ni2 O3 10_564 2.054(7)
Ni2 O3 11_556 2.054(7)
Fe2 O2 10_565 2.007(5)
Fe2 O2 11_555 2.007(5)
Fe2 O2 14_555 2.007(5)
Fe2 O2 15_565 2.007(5)
Fe2 O3 10_564 2.054(7)
Fe2 O3 11_556 2.054(7)
P1 O1 . 1.505(5)
P1 O1 11_555 1.505(5)
P1 O2 . 1.557(5)
P1 O2 11_555 1.557(5)
P2 O3 1_554 1.525(8)
P2 O3 2_564 1.525(8)
P2 O4 . 1.566(8)
P2 O4 2_565 1.566(8)
O1 O1 11_555 2.511(5)
O1 O2 . 2.590(6)
O1 O2 10_564 2.941(6)
O1 O2 11_555 2.464(7)
O1 O2 4_565 2.905(6)
O1 O4 10_564 2.838(8)
O2 O2 11_555 2.340(6)
O2 O2 4_565 2.748(7)
O2 O2 8_555 2.927(6)
O2 O3 1_554 2.955(8)
O2 O3 4_566 2.786(8)
O3 O3 2_565 2.538(10)
O3 O4 1_556 2.523(9)
O3 O4 2_566 2.523(9)
O4 O4 2_565 2.506(9)
O4 O4 11_555 2.723(9)
